data_1568498
loop_
_publ_author_name
'Miao, Fang'
'Ji, Yu'
'Han, Bo'
'Quintero, Sergio Moles'
'Chen, Hanjiao'
'Xue, Guodong'
'Cai, Lulu'
'Casado, Juan'
'Zheng, Yonghao'

_publ_section_title
;
 Asymmetric and zwitterionic Blatter diradicals.
;
_journal_issue 10
_journal_name_full 'Chemical science'
_journal_page_first 2698
_journal_page_last 2705
_journal_paper_doi 10.1039/d3sc00367a
_journal_volume 14
_journal_year 2023
_chemical_formula_sum 'C33 H33 N3 O'
_chemical_formula_weight 487.62
_space_group_crystal_system orthorhombic
_space_group_IT_number 62
_space_group_name_Hall '-P 2ac 2n'
_space_group_name_H-M_alt 'P n m a'
_atom_sites_solution_hydrogens geom
_audit_creation_method SHELXL-2018/3
_audit_update_record
;
2020-12-11 deposited with the CCDC.	2023-02-01 downloaded from the CCDC.
;
_cell_angle_alpha 90
_cell_angle_beta 90
_cell_angle_gamma 90
_cell_formula_units_Z 4
_cell_length_a 27.4526(15)
_cell_length_b 6.8462(4)
_cell_length_c 18.7535(12)
_cell_measurement_reflns_used 3025
_cell_measurement_temperature 184.(2)
_cell_measurement_theta_max 66.58
_cell_measurement_theta_min 3.22
_cell_volume 3524.6(4)
_computing_structure_refinement 'SHELXL-2018/3 (Sheldrick, 2018)'
_diffrn_ambient_temperature 184.(2)
_diffrn_measured_fraction_theta_full 0.991
_diffrn_measured_fraction_theta_max 0.991
_diffrn_measurement_device_type 'Bruker D8 VENTURE PHOTON II'
_diffrn_radiation_monochromator 'Helios MX multilayer'
_diffrn_radiation_type 'Cu K\a'
_diffrn_radiation_wavelength 1.54178
_diffrn_reflns_av_R_equivalents 0.0489
_diffrn_reflns_av_unetI/netI 0.0382
_diffrn_reflns_Laue_measured_fraction_full 0.991
_diffrn_reflns_Laue_measured_fraction_max 0.991
_diffrn_reflns_limit_h_max 32
_diffrn_reflns_limit_h_min -26
_diffrn_reflns_limit_k_max 8
_diffrn_reflns_limit_k_min -8
_diffrn_reflns_limit_l_max 15
_diffrn_reflns_limit_l_min -22
_diffrn_reflns_number 13669
_diffrn_reflns_point_group_measured_fraction_full 0.991
_diffrn_reflns_point_group_measured_fraction_max 0.991
_diffrn_reflns_theta_full 66.672
_diffrn_reflns_theta_max 66.672
_diffrn_reflns_theta_min 3.220
_diffrn_source 'Incoatec Ius 3.0'
_diffrn_source_type Microfocus
_exptl_absorpt_coefficient_mu 0.433
_exptl_absorpt_correction_T_max 0.7528
_exptl_absorpt_correction_T_min 0.5892
_exptl_absorpt_correction_type multi-scan
_exptl_absorpt_process_details
;
SADABS-2016/2 - Bruker AXS area detector scaling and absorption correction
;
_exptl_crystal_density_diffrn 0.919
_exptl_crystal_density_method 'not measured'
_exptl_crystal_description block
_exptl_crystal_F_000 1040
_exptl_crystal_size_max 0.200
_exptl_crystal_size_mid 0.100
_exptl_crystal_size_min 0.050
_refine_diff_density_max 0.151
_refine_diff_density_min -0.184
_refine_diff_density_rms 0.034
_refine_ls_extinction_method none
_refine_ls_goodness_of_fit_ref 1.069
_refine_ls_hydrogen_treatment constr
_refine_ls_matrix_type full
_refine_ls_number_parameters 211
_refine_ls_number_reflns 3380
_refine_ls_number_restraints 0
_refine_ls_restrained_S_all 1.069
_refine_ls_R_factor_all 0.0795
_refine_ls_R_factor_gt 0.0558
_refine_ls_shift/su_max 0.003
_refine_ls_shift/su_mean 0.000
_refine_ls_structure_factor_coef Fsqd
_refine_ls_weighting_details 'w=1/[\s^2^(Fo^2^)+(0.0934P)^2^+0.1813P] where P=(Fo^2^+2Fc^2^)/3'
_refine_ls_weighting_scheme calc
_refine_ls_wR_factor_gt 0.1653
_refine_ls_wR_factor_ref 0.1828
_reflns_Friedel_coverage 0.000
_reflns_number_gt 2234
_reflns_number_total 3380
_reflns_threshold_expression 'I > 2\s(I)'
_cod_data_source_file d3sc00367a2.cif
_cod_data_source_block pnma_sq
_cod_depositor_comments
;
The following automatic conversions were performed:

data item '_exptl_absorpt_correction_type' value 'Multi-Scan' was
changed to 'multi-scan' in accordance with the
/home/data/users/saulius/crontab/automatic-downloads/rss-feeds/RSC/lib/dictionaries/cif_core.dic
dictionary named 'cif_core.dic' version 2.4.2 last updated on
2011-04-26.

Automatic conversion script
Id: cif_fix_values 7556 2019-12-06 15:28:31Z antanas 

 Adding full bibliography for 1568498--1568499.cif.
;
_cod_database_code 1568498
_shelx_shelxl_version_number 2018/3
_shelx_space_group_comment
;
The symmetry employed for this shelxl refinement is uniquely defined
by the following loop, which should always be used as a source of
symmetry information in preference to the above space-group names.
They are only intended as comments.
;

loop_
_space_group_symop_operation_xyz
'x, y, z'
'-x+1/2, -y, z+1/2'
'-x, y+1/2, -z'
'x+1/2, -y+1/2, -z+1/2'
'-x, -y, -z'
'x-1/2, y, -z-1/2'
'x, -y-1/2, z'
'-x-1/2, y-1/2, z-1/2'

loop_
_atom_site_label
_atom_site_type_symbol
_atom_site_fract_x
_atom_site_fract_y
_atom_site_fract_z
_atom_site_U_iso_or_equiv
_atom_site_adp_type
_atom_site_occupancy
_atom_site_site_symmetry_order
_atom_site_calc_flag
_atom_site_refinement_flags_posn
_atom_site_refinement_flags_adp
_atom_site_refinement_flags_occupancy
_atom_site_disorder_assembly
_atom_site_disorder_group
C1 C 0.37627(10) 0.250000 0.42735(17) 0.0602(7) Uani 1 2 d S T P . .
H1 H 0.373401 0.250000 0.477830 0.072 Uiso 1 2 calc R U P . .
C2 C 0.33461(12) 0.250000 0.38528(19) 0.0714(8) Uani 1 2 d S T P . .
H2 H 0.303421 0.250000 0.407242 0.086 Uiso 1 2 calc R U P . .
C3 C 0.33809(13) 0.250000 0.31271(19) 0.0731(9) Uani 1 2 d S T P . .
H3 H 0.309419 0.250000 0.284345 0.088 Uiso 1 2 calc R U P . .
C4 C 0.38313(13) 0.250000 0.28068(18) 0.0702(8) Uani 1 2 d S T P . .
H4 H 0.385552 0.250000 0.230144 0.084 Uiso 1 2 calc R U P . .
C5 C 0.42508(11) 0.250000 0.32203(15) 0.0596(7) Uani 1 2 d S T P . .
H5 H 0.456080 0.250000 0.299517 0.072 Uiso 1 2 calc R U P . .
C6 C 0.42218(9) 0.250000 0.39589(14) 0.0501(6) Uani 1 2 d S T P . .
C7 C 0.46659(9) 0.250000 0.44022(13) 0.0466(6) Uani 1 2 d S T P . .
C8 C 0.50170(9) 0.250000 0.55153(13) 0.0442(5) Uani 1 2 d S T P . .
C9 C 0.54934(9) 0.250000 0.51997(12) 0.0409(5) Uani 1 2 d S T P . .
C10 C 0.59082(9) 0.250000 0.56012(12) 0.0447(5) Uani 1 2 d S T P . .
H10 H 0.621599 0.250000 0.536983 0.054 Uiso 1 2 calc R U P . .
C11 C 0.58887(9) 0.250000 0.63535(13) 0.0458(6) Uani 1 2 d S T P . .
C12 C 0.54125(10) 0.250000 0.66659(13) 0.0512(6) Uani 1 2 d S T P . .
H12 H 0.538623 0.250000 0.717105 0.061 Uiso 1 2 calc R U P . .
C13 C 0.50003(10) 0.250000 0.62764(13) 0.0533(6) Uani 1 2 d S T P . .
H13 H 0.469378 0.250000 0.651148 0.064 Uiso 1 2 calc R U P . .
C14 C 0.63195(9) 0.250000 0.67769(13) 0.0468(6) Uani 1 2 d S T P . .
C15 C 0.63069(10) 0.250000 0.75378(13) 0.0522(6) Uani 1 2 d S T P . .
H15 H 0.599808 0.250000 0.776650 0.063 Uiso 1 2 calc R U P . .
C16 C 0.67118(11) 0.250000 0.79518(14) 0.0561(7) Uani 1 2 d S T P . .
C17 C 0.71931(10) 0.250000 0.76058(15) 0.0574(7) Uani 1 2 d S T P . .
C18 C 0.72137(10) 0.250000 0.68202(14) 0.0512(6) Uani 1 2 d S T P . .
C19 C 0.67890(10) 0.250000 0.64529(13) 0.0506(6) Uani 1 2 d S T P . .
H19 H 0.680503 0.250000 0.594689 0.061 Uiso 1 2 calc R U P . .
C20 C 0.66816(13) 0.250000 0.87702(15) 0.0766(9) Uani 1 2 d S T P . .
C21 C 0.61477(15) 0.250000 0.90226(17) 0.1061(15) Uani 1 2 d S T P . .
H21A H 0.598240 0.366611 0.884007 0.159 Uiso 0.5 1 calc R U P . .
H21B H 0.598311 0.132858 0.884327 0.159 Uiso 0.5 1 calc R U P . .
H21C H 0.613788 0.250531 0.954494 0.159 Uiso 1 2 calc R U P . .
C22 C 0.69283(11) 0.4338(5) 0.90643(14) 0.1083(11) Uani 1 1 d . . . . .
H22A H 0.676654 0.549922 0.887151 0.162 Uiso 1 1 calc R U . . .
H22B H 0.690402 0.434471 0.958570 0.162 Uiso 1 1 calc R U . . .
H22C H 0.727214 0.434467 0.892402 0.162 Uiso 1 1 calc R U . . .
C23 C 0.77095(10) 0.250000 0.64385(15) 0.0607(7) Uani 1 2 d S T P . .
C24 C 0.76479(12) 0.250000 0.56279(16) 0.0760(9) Uani 1 2 d S T P . .
H24A H 0.746505 0.366311 0.548241 0.114 Uiso 0.5 1 calc R U P . .
H24B H 0.796919 0.251126 0.540027 0.114 Uiso 1 2 calc R U P . .
H24C H 0.746988 0.132564 0.548162 0.114 Uiso 0.5 1 calc R U P . .
C25 C 0.79964(9) 0.4341(4) 0.66357(15) 0.0874(8) Uani 1 1 d . . . . .
H25A H 0.804279 0.438884 0.715356 0.131 Uiso 1 1 calc R U . . .
H25B H 0.831466 0.431389 0.639919 0.131 Uiso 1 1 calc R U . . .
H25C H 0.781535 0.549949 0.648054 0.131 Uiso 1 1 calc R U . . .
C26 C 0.59492(9) 0.250000 0.40783(12) 0.0495(6) Uani 1 2 d S T P . .
C27 C 0.61725(8) 0.4252(3) 0.39215(10) 0.0616(5) Uani 1 1 d . . . . .
H27 H 0.601913 0.545229 0.404034 0.074 Uiso 1 1 calc R U . . .
C28 C 0.66221(8) 0.4241(4) 0.35894(12) 0.0740(6) Uani 1 1 d . . . . .
H28 H 0.677813 0.543884 0.347435 0.089 Uiso 1 1 calc R U . . .
C29 C 0.68427(12) 0.250000 0.34261(18) 0.0765(9) Uani 1 2 d S T P . .
H29 H 0.715151 0.250002 0.319756 0.092 Uiso 1 2 calc R U P . .
N1 N 0.46111(8) 0.250000 0.51346(11) 0.0484(5) Uani 1 2 d S T P . .
N2 N 0.54947(7) 0.250000 0.44587(10) 0.0465(5) Uani 1 2 d S T P . .
N3 N 0.50860(7) 0.250000 0.40609(10) 0.0475(5) Uani 1 2 d S T P . .
O1 O 0.75764(8) 0.250000 0.79630(11) 0.0768(6) Uani 1 2 d S T P . .

loop_
_atom_site_aniso_label
_atom_site_aniso_U_11
_atom_site_aniso_U_22
_atom_site_aniso_U_33
_atom_site_aniso_U_23
_atom_site_aniso_U_13
_atom_site_aniso_U_12
C1 0.0469(15) 0.0535(14) 0.0803(18) 0.000 -0.0098(14) 0.000
C2 0.0515(17) 0.0609(17) 0.102(2) 0.000 -0.0171(16) 0.000
C3 0.065(2) 0.0563(16) 0.098(2) 0.000 -0.0385(18) 0.000
C4 0.074(2) 0.0589(16) 0.0781(19) 0.000 -0.0280(17) 0.000
C5 0.0563(17) 0.0513(14) 0.0712(17) 0.000 -0.0148(14) 0.000
C6 0.0448(14) 0.0418(12) 0.0637(15) 0.000 -0.0110(11) 0.000
C7 0.0430(14) 0.0394(11) 0.0576(13) 0.000 -0.0071(11) 0.000
C8 0.0396(13) 0.0407(11) 0.0522(13) 0.000 -0.0018(10) 0.000
C9 0.0403(13) 0.0366(11) 0.0458(12) 0.000 -0.0008(10) 0.000
C10 0.0396(13) 0.0470(12) 0.0476(12) 0.000 0.0001(10) 0.000
C11 0.0445(14) 0.0414(12) 0.0514(13) 0.000 -0.0008(11) 0.000
C12 0.0463(14) 0.0590(14) 0.0482(12) 0.000 -0.0026(11) 0.000
C13 0.0446(15) 0.0610(15) 0.0543(14) 0.000 0.0066(11) 0.000
C14 0.0472(14) 0.0436(12) 0.0496(12) 0.000 -0.0066(11) 0.000
C15 0.0517(15) 0.0542(14) 0.0507(13) 0.000 -0.0035(12) 0.000
C16 0.0584(17) 0.0574(15) 0.0524(14) 0.000 -0.0099(13) 0.000
C17 0.0531(16) 0.0582(15) 0.0608(15) 0.000 -0.0158(13) 0.000
C18 0.0477(15) 0.0475(13) 0.0583(14) 0.000 -0.0082(12) 0.000
C19 0.0500(15) 0.0525(14) 0.0492(13) 0.000 -0.0075(12) 0.000
C20 0.068(2) 0.111(3) 0.0506(15) 0.000 -0.0116(14) 0.000
C21 0.082(3) 0.185(5) 0.0512(17) 0.000 0.0010(17) 0.000
C22 0.108(2) 0.145(3) 0.0724(15) -0.0391(17) -0.0133(15) -0.009(2)
C23 0.0428(15) 0.0693(17) 0.0699(16) 0.000 -0.0051(13) 0.000
C24 0.0485(17) 0.108(3) 0.0710(18) 0.000 0.0073(15) 0.000
C25 0.0602(14) 0.0995(19) 0.1026(17) -0.0055(15) 0.0014(13) -0.0219(13)
C26 0.0393(13) 0.0622(15) 0.0470(12) 0.000 -0.0002(11) 0.000
C27 0.0561(12) 0.0606(11) 0.0681(11) 0.0044(9) 0.0110(9) 0.0004(9)
C28 0.0626(13) 0.0759(14) 0.0835(14) 0.0108(11) 0.0194(11) -0.0070(11)
C29 0.0579(19) 0.094(2) 0.0772(19) 0.000 0.0223(16) 0.000
N1 0.0423(11) 0.0454(11) 0.0576(11) 0.000 -0.0021(9) 0.000
N2 0.0388(11) 0.0542(11) 0.0465(10) 0.000 -0.0019(8) 0.000
N3 0.0409(11) 0.0500(11) 0.0516(11) 0.000 -0.0063(9) 0.000
O1 0.0589(13) 0.1020(17) 0.0695(12) 0.000 -0.0216(10) 0.000

loop_
_atom_type_symbol
_atom_type_description
_atom_type_scat_dispersion_real
_atom_type_scat_dispersion_imag
_atom_type_scat_source
C C 0.0181 0.0091 'International Tables Vol C Tables 4.2.6.8 and 6.1.1.4'
H H 0.0000 0.0000 'International Tables Vol C Tables 4.2.6.8 and 6.1.1.4'
N N 0.0311 0.0180 'International Tables Vol C Tables 4.2.6.8 and 6.1.1.4'
O O 0.0492 0.0322 'International Tables Vol C Tables 4.2.6.8 and 6.1.1.4'

loop_
_geom_angle_atom_site_label_1
_geom_angle_atom_site_label_2
_geom_angle_atom_site_label_3
_geom_angle
_geom_angle_site_symmetry_1
_geom_angle_site_symmetry_3
_geom_angle_publ_flag
C2 C1 C6 120.3(3) . . ?
C2 C1 H1 119.8 . . ?
C6 C1 H1 119.8 . . ?
C3 C2 C1 120.6(3) . . ?
C3 C2 H2 119.7 . . ?
C1 C2 H2 119.7 . . ?
C2 C3 C4 119.9(3) . . ?
C2 C3 H3 120.0 . . ?
C4 C3 H3 120.0 . . ?
C3 C4 C5 120.1(3) . . ?
C3 C4 H4 119.9 . . ?
C5 C4 H4 119.9 . . ?
C6 C5 C4 120.7(3) . . ?
C6 C5 H5 119.7 . . ?
C4 C5 H5 119.7 . . ?
C5 C6 C1 118.4(2) . . ?
C5 C6 C7 121.0(2) . . ?
C1 C6 C7 120.6(2) . . ?
N3 C7 N1 125.3(2) . . ?
N3 C7 C6 116.7(2) . . ?
N1 C7 C6 118.1(2) . . ?
N1 C8 C13 120.8(2) . . ?
N1 C8 C9 123.0(2) . . ?
C13 C8 C9 116.2(2) . . ?
C10 C9 N2 123.3(2) . . ?
C10 C9 C8 122.2(2) . . ?
N2 C9 C8 114.5(2) . . ?
C9 C10 C11 121.3(2) . . ?
C9 C10 H10 119.3 . . ?
C11 C10 H10 119.3 . . ?
C10 C11 C14 121.7(2) . . ?
C10 C11 C12 116.3(2) . . ?
C14 C11 C12 122.0(2) . . ?
C13 C12 C11 123.0(2) . . ?
C13 C12 H12 118.5 . . ?
C11 C12 H12 118.5 . . ?
C12 C13 C8 121.0(2) . . ?
C12 C13 H13 119.5 . . ?
C8 C13 H13 119.5 . . ?
C11 C14 C19 120.9(2) . . ?
C11 C14 C15 122.5(2) . . ?
C19 C14 C15 116.6(2) . . ?
C16 C15 C14 123.5(3) . . ?
C16 C15 H15 118.2 . . ?
C14 C15 H15 118.2 . . ?
C15 C16 C17 118.9(2) . . ?
C15 C16 C20 121.8(3) . . ?
C17 C16 C20 119.2(2) . . ?
O1 C17 C16 121.4(3) . . ?
O1 C17 C18 120.3(3) . . ?
C16 C17 C18 118.4(2) . . ?
C19 C18 C17 118.4(2) . . ?
C19 C18 C23 121.7(2) . . ?
C17 C18 C23 119.9(2) . . ?
C18 C19 C14 124.2(2) . . ?
C18 C19 H19 117.9 . . ?
C14 C19 H19 117.9 . . ?
C22 C20 C22 110.5(3) 7_565 . ?
C22 C20 C16 109.62(19) 7_565 . ?
C22 C20 C16 109.62(19) . . ?
C22 C20 C21 108.1(2) 7_565 . ?
C22 C20 C21 108.1(2) . . ?
C16 C20 C21 111.0(3) . . ?
C20 C21 H21A 109.5 . . ?
C20 C21 H21B 109.5 . . ?
H21A C21 H21B 109.5 . . ?
C20 C21 H21C 109.5 . . ?
H21A C21 H21C 109.5 . . ?
H21B C21 H21C 109.5 . . ?
C20 C21 H21A 109.47(8) . 7_565 ?
H21A C21 H21A 109.1 . 7_565 ?
H21B C21 H21A 0.4 . 7_565 ?
H21C C21 H21A 109.8 . 7_565 ?
C20 C21 H21B 109.47(8) . 7_565 ?
H21A C21 H21B 0.4 . 7_565 ?
H21B C21 H21B 109.8 . 7_565 ?
H21C C21 H21B 109.1 . 7_565 ?
H21A C21 H21B 109.5 7_565 7_565 ?
C20 C21 H21C 109.47(16) . 7_565 ?
H21A C21 H21C 109.8 . 7_565 ?
H21B C21 H21C 109.1 . 7_565 ?
H21C C21 H21C 0.4 . 7_565 ?
H21A C21 H21C 109.5 7_565 7_565 ?
H21B C21 H21C 109.5 7_565 7_565 ?
C20 C22 H22A 109.5 . . ?
C20 C22 H22B 109.5 . . ?
H22A C22 H22B 109.5 . . ?
C20 C22 H22C 109.5 . . ?
H22A C22 H22C 109.5 . . ?
H22B C22 H22C 109.5 . . ?
C24 C23 C25 107.26(18) . 7_565 ?
C24 C23 C25 107.27(18) . . ?
C25 C23 C25 110.8(3) 7_565 . ?
C24 C23 C18 111.4(2) . . ?
C25 C23 C18 110.05(17) 7_565 . ?
C25 C23 C18 110.04(17) . . ?
C23 C24 H24A 109.5 . . ?
C23 C24 H24B 109.5 . . ?
H24A C24 H24B 109.5 . . ?
C23 C24 H24C 109.5 . . ?
H24A C24 H24C 109.5 . . ?
H24B C24 H24C 109.5 . . ?
C23 C24 H24A 109.47(8) . 7_565 ?
H24A C24 H24A 108.7 . 7_565 ?
H24B C24 H24A 110.3 . 7_565 ?
H24C C24 H24A 0.9 . 7_565 ?
C23 C24 H24B 109.47(16) . 7_565 ?
H24A C24 H24B 110.2 . 7_565 ?
H24B C24 H24B 0.9 . 7_565 ?
H24C C24 H24B 108.7 . 7_565 ?
H24A C24 H24B 109.5 7_565 7_565 ?
C23 C24 H24C 109.47(8) . 7_565 ?
H24A C24 H24C 0.9 . 7_565 ?
H24B C24 H24C 108.7 . 7_565 ?
H24C C24 H24C 110.3 . 7_565 ?
H24A C24 H24C 109.5 7_565 7_565 ?
H24B C24 H24C 109.5 7_565 7_565 ?
C23 C25 H25A 109.5 . . ?
C23 C25 H25B 109.5 . . ?
H25A C25 H25B 109.5 . . ?
C23 C25 H25C 109.5 . . ?
H25A C25 H25C 109.5 . . ?
H25B C25 H25C 109.5 . . ?
C27 C26 C27 120.9(3) 7_565 . ?
C27 C26 N2 119.46(12) 7_565 . ?
C27 C26 N2 119.46(12) . . ?
C26 C27 C28 119.2(2) . . ?
C26 C27 H27 120.4 . . ?
C28 C27 H27 120.4 . . ?
C29 C28 C27 120.0(2) . . ?
C29 C28 H28 120.0 . . ?
C27 C28 H28 120.0 . . ?
C28 C29 C28 120.7(3) 7_565 . ?
C28 C29 H29 119.7 7_565 . ?
C28 C29 H29 119.7 . . ?
C8 N1 C7 116.4(2) . . ?
N3 N2 C9 123.5(2) . . ?
N3 N2 C26 116.62(18) . . ?
C9 N2 C26 119.90(19) . . ?
C7 N3 N2 117.35(19) . . ?

loop_
_geom_bond_atom_site_label_1
_geom_bond_atom_site_label_2
_geom_bond_distance
_geom_bond_site_symmetry_2
_geom_bond_publ_flag
C1 C2 1.389(4) . ?
C1 C6 1.392(4) . ?
C1 H1 0.9500 . ?
C2 C3 1.364(5) . ?
C2 H2 0.9500 . ?
C3 C4 1.375(5) . ?
C3 H3 0.9500 . ?
C4 C5 1.388(4) . ?
C4 H4 0.9500 . ?
C5 C6 1.388(4) . ?
C5 H5 0.9500 . ?
C6 C7 1.476(3) . ?
C7 N3 1.319(3) . ?
C7 N1 1.382(3) . ?
C8 N1 1.323(3) . ?
C8 C13 1.428(4) . ?
C8 C9 1.436(3) . ?
C9 C10 1.365(3) . ?
C9 N2 1.390(3) . ?
C10 C11 1.412(3) . ?
C10 H10 0.9500 . ?
C11 C14 1.424(3) . ?
C11 C12 1.433(4) . ?
C12 C13 1.347(4) . ?
C12 H12 0.9500 . ?
C13 H13 0.9500 . ?
C14 C19 1.425(4) . ?
C14 C15 1.427(4) . ?
C15 C16 1.356(4) . ?
C15 H15 0.9500 . ?
C16 C17 1.472(4) . ?
C16 C20 1.537(4) . ?
C17 O1 1.247(3) . ?
C17 C18 1.475(4) . ?
C18 C19 1.354(4) . ?
C18 C23 1.538(4) . ?
C19 H19 0.9500 . ?
C20 C22 1.531(3) 7_565 ?
C20 C22 1.532(3) . ?
C20 C21 1.540(5) . ?
C21 H21A 0.9800 . ?
C21 H21B 0.9800 . ?
C21 H21C 0.9800 . ?
C21 H21A 0.9799 7_565 ?
C21 H21B 0.9800 7_565 ?
C21 H21C 0.9800 7_565 ?
C22 H22A 0.9800 . ?
C22 H22B 0.9800 . ?
C22 H22C 0.9800 . ?
C23 C24 1.530(4) . ?
C23 C25 1.532(3) 7_565 ?
C23 C25 1.532(3) . ?
C24 H24A 0.9800 . ?
C24 H24B 0.9800 . ?
C24 H24C 0.9800 . ?
C24 H24A 0.9800 7_565 ?
C24 H24B 0.9800 7_565 ?
C24 H24C 0.9800 7_565 ?
C25 H25A 0.9800 . ?
C25 H25B 0.9800 . ?
C25 H25C 0.9800 . ?
C26 C27 1.378(2) 7_565 ?
C26 C27 1.378(2) . ?
C26 N2 1.437(3) . ?
C27 C28 1.383(3) . ?
C27 H27 0.9500 . ?
C28 C29 1.372(3) . ?
C28 H28 0.9500 . ?
C29 H29 0.9500 . ?
N2 N3 1.347(3) . ?
